data_7118706
loop_
_publ_author_name
'Teo, Jesse M.'
'Coghlan, Campbell J.'
'Evans, Jack D.'
'Tsivion, Ehud'
'Head-Gordon, Martin'
'Sumby, Christopher J.'
'Doonan, Christian J.'

_publ_section_title
;
 Hetero-bimetallic metal-organic polyhedra.
;
_journal_issue 2
_journal_name_full 'Chemical communications (Cambridge, England)'
_journal_page_first 276
_journal_page_last 279
_journal_paper_doi 10.1039/c5cc08336b
_journal_volume 52
_journal_year 2016
_chemical_formula_moiety 'C288 H288 Ni12 O108 Pd12'
_chemical_formula_sum 'C288 H288 Ni12 O108 Pd12'
_chemical_formula_weight 7458.49
_chemical_name_systematic
;
 ?
;
_space_group_crystal_system tetragonal
_space_group_IT_number 87
_space_group_name_Hall '-I 4'
_space_group_name_H-M_alt 'I 4/m'
_symmetry_space_group_name_Hall '-I 4'
_symmetry_space_group_name_H-M 'I 4/m'
_atom_sites_solution_hydrogens geom
_audit_creation_method SHELXL-2013
_audit_update_record
;
2015-09-10 deposited with the CCDC.
2015-10-26 downloaded from the CCDC.
;
_cell_angle_alpha 90
_cell_angle_beta 90
_cell_angle_gamma 90
_cell_formula_units_Z 2
_cell_length_a 29.174(4)
_cell_length_b 29.174(4)
_cell_length_c 41.296(8)
_cell_measurement_temperature 100(2)
_cell_volume 35148(10)
_computing_cell_refinement 'XDS (Kabsch, 1993)'
_computing_data_collection 'BluIce (McPhillips, 2002)'
_computing_data_reduction 'XDS (Kabsch, 1993)'
_computing_molecular_graphics 'X-Seed (Barbour, 1999)'
_computing_publication_material 'CIFTAB (Sheldrick, 1997)'
_computing_structure_refinement 'SHELXL-97 (Sheldrick, 1997)'
_computing_structure_solution 'SHELXS-97 (Sheldrick, 1990)'
_diffrn_ambient_temperature 100(2)
_diffrn_measured_fraction_theta_full 0.745
_diffrn_measured_fraction_theta_max 0.997
_diffrn_measurement_device_type 'ADSC Quantum 210r'
_diffrn_measurement_method 'Phi Scan'
_diffrn_radiation_monochromator 'Silicon Double Crystal'
_diffrn_radiation_source 'MX1 Beamline Australian Synchrotron'
_diffrn_radiation_type Synchrotron
_diffrn_radiation_wavelength 0.71073
_diffrn_reflns_av_R_equivalents 0.0647
_diffrn_reflns_av_unetI/netI 0.0241
_diffrn_reflns_laue_measured_fraction_full 0.745
_diffrn_reflns_laue_measured_fraction_max 0.997
_diffrn_reflns_limit_h_max 34
_diffrn_reflns_limit_h_min -34
_diffrn_reflns_limit_k_max 34
_diffrn_reflns_limit_k_min -34
_diffrn_reflns_limit_l_max 48
_diffrn_reflns_limit_l_min -48
_diffrn_reflns_number 208200
_diffrn_reflns_point_group_measured_fraction_full 0.745
_diffrn_reflns_point_group_measured_fraction_max 0.997
_diffrn_reflns_theta_full 27.500
_diffrn_reflns_theta_max 24.744
_diffrn_reflns_theta_min 0.986
_exptl_absorpt_coefficient_mu 0.650
_exptl_absorpt_correction_T_max 0.938
_exptl_absorpt_correction_T_min 0.938
_exptl_absorpt_correction_type multi-scan
_exptl_absorpt_process_details 'XDS (Kabsch, 1993)'
_exptl_crystal_colour Yellow
_exptl_crystal_density_diffrn 0.705
_exptl_crystal_description Prism
_exptl_crystal_F_000 7536
_exptl_crystal_size_max 0.100
_exptl_crystal_size_mid 0.100
_exptl_crystal_size_min 0.100
_platon_squeeze_details
;
;
_refine_diff_density_max 1.258
_refine_diff_density_min -0.781
_refine_diff_density_rms 0.079
_refine_ls_extinction_method none
_refine_ls_goodness_of_fit_ref 1.072
_refine_ls_hydrogen_treatment constr
_refine_ls_matrix_type full
_refine_ls_number_parameters 494
_refine_ls_number_reflns 15259
_refine_ls_number_restraints 8
_refine_ls_restrained_S_all 1.074
_refine_ls_R_factor_all 0.0833
_refine_ls_R_factor_gt 0.0690
_refine_ls_shift/su_max 0.002
_refine_ls_shift/su_mean 0.000
_refine_ls_structure_factor_coef Fsqd
_refine_ls_weighting_details 'w=1/[\s^2^(Fo^2^)+(0.1412P)^2^+27.9981P] where P=(Fo^2^+2Fc^2^)/3'
_refine_ls_weighting_scheme calc
_refine_ls_wR_factor_gt 0.2067
_refine_ls_wR_factor_ref 0.2183
_reflns_Friedel_coverage 0.000
_reflns_number_gt 12015
_reflns_number_total 15259
_reflns_threshold_expression 'I > 2\s(I)'
_cod_data_source_file c5cc08336b2.cif
_cod_data_source_block I
_cod_depositor_comments
;
The following automatic conversions were performed:

'_exptl_absorpt_correction_type' value 'Multi-Scan' changed to
'multi-scan' according to
/usr/data/users/saulius/crontab/automatic-downloads/current/RSC/lib/dictionaries/cif_core.dic
dictionary named 'cif_core.dic' version 2.4.2 from 2011-04-26.

Automatic conversion script
Id: cif_fix_values 4268 2015-11-12 08:31:59Z antanas 
;
_cod_original_cell_volume 35147(12)
_cod_database_code 7118706
_shelx_space_group_comment
;
The symmetry employed for this shelxl refinement is uniquely defined
by the following loop, which should always be used as a source of
symmetry information in preference to the above space-group names.
They are only intended as comments.
;
_shelxl_version_number 2013-4

loop_
_space_group_symop_operation_xyz
'x, y, z'
'-y, x, z'
'-x, -y, z'
'y, -x, z'
'x+1/2, y+1/2, z+1/2'
'-y+1/2, x+1/2, z+1/2'
'-x+1/2, -y+1/2, z+1/2'
'y+1/2, -x+1/2, z+1/2'
'-x, -y, -z'
'y, -x, -z'
'x, y, -z'
'-y, x, -z'
'-x+1/2, -y+1/2, -z+1/2'
'y+1/2, -x+1/2, -z+1/2'
'x+1/2, y+1/2, -z+1/2'
'-y+1/2, x+1/2, -z+1/2'

loop_
_atom_site_label
_atom_site_type_symbol
_atom_site_fract_x
_atom_site_fract_y
_atom_site_fract_z
_atom_site_U_iso_or_equiv
_atom_site_adp_type
_atom_site_occupancy
_atom_site_site_symmetry_order
_atom_site_calc_flag
_atom_site_refinement_flags_posn
_atom_site_refinement_flags_adp
_atom_site_refinement_flags_occupancy
_atom_site_disorder_assembly
_atom_site_disorder_group
Pd1 Pd 0.65247(2) 0.62762(2) 0.64066(2) 0.06893(15) Uani 0.75 1 d . . P A 1
Pd2 Pd 0.52350(2) 0.77985(2) 0.5000 0.06554(17) Uani 0.75 2 d S T P B 1
Ni2 Ni 0.53108(3) 0.86425(2) 0.5000 0.0740(2) Uani 0.75 2 d S T P B 1
Ni1 Ni 0.69827(2) 0.66583(2) 0.68283(2) 0.07665(19) Uani 0.75 1 d . . P A 1
O10 O 0.65862(11) 0.56901(10) 0.66529(8) 0.0757(8) Uani 1 1 d . . . . .
O6 O 0.71033(11) 0.61336(12) 0.61720(8) 0.0791(8) Uani 1 1 d . . . . .
O4 O 0.57164(11) 0.77730(10) 0.53476(7) 0.0747(8) Uani 1 1 d . . . . .
O2 O 0.64746(12) 0.68791(10) 0.61766(7) 0.0763(8) Uani 1 1 d . . . . .
O12 O 0.64335(12) 0.40380(11) 0.66584(8) 0.0796(9) Uani 1 1 d . . . . .
O3 O 0.57887(14) 0.85410(11) 0.53478(9) 0.0902(10) Uani 1 1 d . . . . .
O5 O 0.75262(12) 0.64936(14) 0.65500(9) 0.0948(11) Uani 1 1 d . . . . .
O9 O 0.70089(13) 0.60361(11) 0.70399(9) 0.0924(11) Uani 1 1 d . . . . .
O11 O 0.67793(14) 0.36160(12) 0.70505(8) 0.0947(11) Uani 1 1 d . . . . .
O8 O 0.78629(10) 0.52439(12) 0.53421(8) 0.0798(9) Uani 1 1 d . . . . .
O7 O 0.86292(11) 0.51854(14) 0.53411(10) 0.0969(11) Uani 1 1 d . . . . .
O1 O 0.68971(14) 0.72301(11) 0.65628(9) 0.0918(11) Uani 1 1 d . . . . .
O13 O 0.73863(17) 0.69486(17) 0.71721(12) 0.0949(14) Uani 0.75 1 d . . P A 1
C9 C 0.74771(18) 0.62646(19) 0.62960(14) 0.0854(14) Uani 1 1 d . . . . .
C8 C 0.58906(18) 0.81455(15) 0.54482(12) 0.0773(12) Uani 1 1 d . . . . .
O15 O 0.5372(3) 0.9325(2) 0.5000 0.099(2) Uani 0.75 2 d S T P B 1
C17 C 0.68242(17) 0.56898(18) 0.69166(13) 0.0812(13) Uani 1 1 d . . . . .
C16 C 0.82564(17) 0.5350(2) 0.54416(14) 0.0870(14) Uani 1 1 d . . . . .
C1 C 0.66658(19) 0.72288(17) 0.63039(12) 0.0831(13) Uani 1 1 d . . . . .
C7 C 0.62986(19) 0.76965(17) 0.58667(12) 0.0841(13) Uani 1 1 d . . . . .
H7 H 0.6151 0.7428 0.5790 0.101 Uiso 1 1 calc R U . . .
C23 C 0.67319(19) 0.48391(17) 0.69305(13) 0.0844(13) Uani 1 1 d . . . . .
H23 H 0.6592 0.4851 0.6723 0.101 Uiso 1 1 calc R U . . .
C18 C 0.6874(2) 0.52417(18) 0.70793(14) 0.0956(17) Uani 1 1 d . . . . .
C2 C 0.6604(2) 0.76663(18) 0.61317(14) 0.0980(18) Uani 1 1 d . . . . .
C6 C 0.6212(2) 0.81125(16) 0.57177(14) 0.0917(16) Uani 1 1 d . . . . .
C3 C 0.6830(3) 0.8063(2) 0.6233(2) 0.154(4) Uani 1 1 d . . . . .
H3 H 0.7028 0.8045 0.6415 0.185 Uiso 1 1 calc R U . . .
C19 C 0.7077(3) 0.5222(2) 0.73849(17) 0.146(3) Uani 1 1 d . . . . .
H19 H 0.7176 0.5498 0.7485 0.175 Uiso 1 1 calc R U . . .
C15 C 0.78742(17) 0.58313(19) 0.58614(14) 0.0871(14) Uani 1 1 d . . . . .
H15 H 0.7586 0.5717 0.5792 0.104 Uiso 1 1 calc R U . . .
C14 C 0.82817(17) 0.5692(2) 0.57024(17) 0.106(2) Uani 1 1 d . . . . .
C10 C 0.78994(19) 0.6135(2) 0.61178(16) 0.1048(19) Uani 1 1 d . . . . .
C22 C 0.6793(2) 0.44187(19) 0.70836(14) 0.1005(18) Uani 1 1 d . . . . .
C21 C 0.6990(3) 0.4404(2) 0.73932(18) 0.147(4) Uani 1 1 d . . . . .
H21 H 0.7022 0.4116 0.7498 0.176 Uiso 1 1 calc R U . . .
C13 C 0.8695(2) 0.5882(3) 0.5797(2) 0.161(4) Uani 1 1 d . . . . .
H13 H 0.8964 0.5801 0.5680 0.193 Uiso 1 1 calc R U . . .
C5 C 0.6456(3) 0.85008(19) 0.58253(18) 0.136(3) Uani 1 1 d . . . . .
H5 H 0.6396 0.8786 0.5722 0.164 Uiso 1 1 calc R U . . .
C11 C 0.8328(2) 0.6329(4) 0.6203(2) 0.178(5) Uani 1 1 d . . . . .
H11 H 0.8341 0.6560 0.6365 0.213 Uiso 1 1 calc R U . . .
C12 C 0.8734(2) 0.6184(4) 0.6052(3) 0.185(5) Uani 1 1 d D . . . .
C4 C 0.6777(4) 0.8492(2) 0.6074(2) 0.170(4) Uani 1 1 d D . . . .
C20 C 0.7139(5) 0.4797(3) 0.7552(2) 0.194(6) Uani 1 1 d D . . . .
C24 C 0.6660(2) 0.39974(18) 0.69259(13) 0.0860(14) Uani 1 1 d . . . . .
O14 O 0.6056(6) 0.5915(5) 0.5995(3) 0.099(5) Uani 0.25 1 d . . P A 2
O16 O 0.5161(7) 0.6970(8) 0.5000 0.114(8) Uani 0.25 2 d S T P B 2
Ni1' Ni 0.65247(2) 0.62762(2) 0.64066(2) 0.06893(15) Uani 0.25 1 d . . P A 2
Pd1' Pd 0.69827(2) 0.66583(2) 0.68283(2) 0.07665(19) Uani 0.25 1 d . . P A 2
Ni2' Ni 0.52350(2) 0.77985(2) 0.5000 0.06554(17) Uani 0.25 2 d S T P B 2
Pd2' Pd 0.53108(3) 0.86425(2) 0.5000 0.0740(2) Uani 0.25 2 d S T P B 2
C33 C 0.7338(8) 0.4798(4) 0.7890(3) 0.287(12) Uani 1 1 d D . . . .
C25 C 0.7039(7) 0.8928(4) 0.6162(5) 0.274(11) Uani 1 1 d D . . . .
C29 C 0.9182(4) 0.6390(7) 0.6170(5) 0.323(15) Uani 1 1 d D . . . .
C36 C 0.7210(6) 0.4384(5) 0.8072(3) 0.282(10) Uani 1 1 d D . . . .
H36A H 0.7325 0.4408 0.8294 0.422 Uiso 0.5 1 calc R U P . .
H36B H 0.7345 0.4114 0.7967 0.422 Uiso 0.5 1 calc R U P . .
H36C H 0.6876 0.4354 0.8075 0.422 Uiso 0.5 1 calc R U P . .
H36D H 0.7038 0.4176 0.7930 0.422 Uiso 0.5 1 calc R U P . .
H36E H 0.7019 0.4470 0.8257 0.422 Uiso 0.5 1 calc R U P . .
H36F H 0.7488 0.4230 0.8149 0.422 Uiso 0.5 1 calc R U P . .
C35 C 0.7093(10) 0.5140(7) 0.8105(3) 0.377(17) Uani 1 1 d . . . . .
H35A H 0.7132 0.5450 0.8016 0.565 Uiso 0.5 1 calc R U P . .
H35B H 0.7224 0.5128 0.8323 0.565 Uiso 0.5 1 calc R U P . .
H35C H 0.6766 0.5065 0.8114 0.565 Uiso 0.5 1 calc R U P . .
H35D H 0.6949 0.4979 0.8286 0.565 Uiso 0.5 1 calc R U P . .
H35E H 0.6858 0.5301 0.7979 0.565 Uiso 0.5 1 calc R U P . .
H35F H 0.7315 0.5363 0.8188 0.565 Uiso 0.5 1 calc R U P . .
C30 C 0.9185(6) 0.6897(6) 0.6231(5) 0.336(14) Uani 1 1 d D . . . .
H30A H 0.8881 0.6994 0.6304 0.503 Uiso 0.5 1 calc R U P . .
H30B H 0.9263 0.7059 0.6030 0.503 Uiso 0.5 1 calc R U P . .
H30C H 0.9413 0.6969 0.6398 0.503 Uiso 0.5 1 calc R U P . .
H30D H 0.9490 0.7020 0.6184 0.503 Uiso 0.5 1 calc R U P . .
H30E H 0.9108 0.6956 0.6458 0.503 Uiso 0.5 1 calc R U P . .
H30F H 0.8959 0.7046 0.6091 0.503 Uiso 0.5 1 calc R U P . .
C28 C 0.7416(6) 0.8818(4) 0.6379(5) 0.327(12) Uani 1 1 d D . . . .
H28A H 0.7604 0.8576 0.6283 0.491 Uiso 0.5 1 calc R U P . .
H28B H 0.7293 0.8713 0.6587 0.491 Uiso 0.5 1 calc R U P . .
H28C H 0.7604 0.9093 0.6413 0.491 Uiso 0.5 1 calc R U P . .
H28D H 0.7397 0.9012 0.6572 0.491 Uiso 0.5 1 calc R U P . .
H28E H 0.7708 0.8875 0.6268 0.491 Uiso 0.5 1 calc R U P . .
H28F H 0.7397 0.8495 0.6442 0.491 Uiso 0.5 1 calc R U P . .
C26 C 0.6752(8) 0.9284(5) 0.6202(8) 0.381(19) Uani 1 1 d . . . . .
H26A H 0.6538 0.9298 0.6019 0.572 Uiso 0.5 1 calc R U P . .
H26B H 0.6928 0.9569 0.6213 0.572 Uiso 0.5 1 calc R U P . .
H26C H 0.6579 0.9244 0.6404 0.572 Uiso 0.5 1 calc R U P . .
H26D H 0.6825 0.9442 0.6405 0.572 Uiso 0.5 1 calc R U P . .
H26E H 0.6435 0.9171 0.6211 0.572 Uiso 0.5 1 calc R U P . .
H26F H 0.6785 0.9497 0.6020 0.572 Uiso 0.5 1 calc R U P . .
C34 C 0.7817(7) 0.5005(13) 0.7852(4) 0.50(2) Uani 1 1 d D . . . .
H34A H 0.7796 0.5291 0.7729 0.744 Uiso 0.5 1 calc R U P . .
H34B H 0.8015 0.4788 0.7736 0.744 Uiso 0.5 1 calc R U P . .
H34C H 0.7947 0.5067 0.8066 0.744 Uiso 0.5 1 calc R U P . .
H34D H 0.8042 0.4807 0.7959 0.744 Uiso 0.5 1 calc R U P . .
H34E H 0.7824 0.5310 0.7951 0.744 Uiso 0.5 1 calc R U P . .
H34F H 0.7892 0.5031 0.7621 0.744 Uiso 0.5 1 calc R U P . .
C32 C 0.9224(6) 0.6274(11) 0.6555(7) 0.416(18) Uani 1 1 d D . . . .
H32A H 0.8981 0.6434 0.6673 0.625 Uiso 0.5 1 calc R U P . .
H32B H 0.9524 0.6374 0.6635 0.625 Uiso 0.5 1 calc R U P . .
H32C H 0.9192 0.5942 0.6588 0.625 Uiso 0.5 1 calc R U P . .
H32D H 0.9484 0.6067 0.6591 0.625 Uiso 0.5 1 calc R U P . .
H32E H 0.8941 0.6126 0.6629 0.625 Uiso 0.5 1 calc R U P . .
H32F H 0.9273 0.6558 0.6676 0.625 Uiso 0.5 1 calc R U P . .
C31 C 0.9542(6) 0.6028(8) 0.6147(6) 0.45(2) Uani 1 1 d D . . . .
H31A H 0.9397 0.5725 0.6155 0.668 Uiso 0.5 1 calc R U P . .
H31B H 0.9756 0.6060 0.6329 0.668 Uiso 0.5 1 calc R U P . .
H31C H 0.9709 0.6062 0.5943 0.668 Uiso 0.5 1 calc R U P . .
H31D H 0.9844 0.6172 0.6129 0.668 Uiso 0.5 1 calc R U P . .
H31E H 0.9486 0.5838 0.5956 0.668 Uiso 0.5 1 calc R U P . .
H31F H 0.9532 0.5836 0.6342 0.668 Uiso 0.5 1 calc R U P . .
C27 C 0.7268(13) 0.9130(11) 0.5872(9) 0.50(3) Uani 1 1 d . . . . .
H27A H 0.7037 0.9210 0.5710 0.754 Uiso 0.5 1 calc R U P . .
H27B H 0.7482 0.8906 0.5780 0.754 Uiso 0.5 1 calc R U P . .
H27C H 0.7437 0.9406 0.5936 0.754 Uiso 0.5 1 calc R U P . .
H27D H 0.7601 0.9138 0.5907 0.754 Uiso 0.5 1 calc R U P . .
H27E H 0.7155 0.9442 0.5837 0.754 Uiso 0.5 1 calc R U P . .
H27F H 0.7200 0.8942 0.5681 0.754 Uiso 0.5 1 calc R U P . .

loop_
_atom_site_aniso_label
_atom_site_aniso_U_11
_atom_site_aniso_U_22
_atom_site_aniso_U_33
_atom_site_aniso_U_23
_atom_site_aniso_U_13
_atom_site_aniso_U_12
Pd1 0.0718(3) 0.0685(2) 0.0665(3) -0.00986(17) -0.01388(17) 0.00590(16)
Pd2 0.0829(4) 0.0530(3) 0.0608(3) 0.000 0.000 -0.0029(2)
Ni2 0.0915(5) 0.0599(4) 0.0706(4) 0.000 0.000 -0.0035(3)
Ni1 0.0810(3) 0.0758(3) 0.0732(3) -0.0119(2) -0.0141(2) 0.0050(2)
O10 0.0806(19) 0.0681(18) 0.079(2) -0.0044(15) -0.0247(16) 0.0018(14)
O6 0.0721(19) 0.090(2) 0.0754(19) -0.0217(16) -0.0124(15) 0.0027(16)
O4 0.097(2) 0.0592(17) 0.0674(17) -0.0046(14) -0.0115(16) 0.0020(15)
O2 0.096(2) 0.0634(17) 0.0692(18) -0.0085(14) -0.0254(16) 0.0017(15)
O12 0.093(2) 0.0771(19) 0.0690(18) 0.0131(15) -0.0255(16) -0.0023(16)
O3 0.123(3) 0.0574(18) 0.090(2) -0.0014(16) -0.028(2) -0.0024(17)
O5 0.074(2) 0.113(3) 0.098(2) -0.041(2) -0.0129(18) -0.0046(18)
O9 0.112(3) 0.0667(19) 0.099(2) 0.0015(17) -0.050(2) -0.0060(17)
O11 0.126(3) 0.080(2) 0.078(2) 0.0214(17) -0.037(2) -0.0026(19)
O8 0.0569(17) 0.098(2) 0.085(2) -0.0206(17) -0.0017(15) 0.0042(15)
O7 0.0511(17) 0.126(3) 0.114(3) -0.032(2) -0.0020(17) 0.0006(18)
O1 0.125(3) 0.071(2) 0.080(2) -0.0157(16) -0.040(2) -0.0010(18)
O13 0.095(3) 0.096(3) 0.093(3) -0.023(3) -0.035(3) 0.005(2)
C9 0.083(3) 0.086(3) 0.088(3) -0.019(3) -0.006(3) 0.001(3)
C8 0.100(3) 0.059(3) 0.073(3) -0.002(2) -0.008(2) 0.000(2)
O15 0.109(5) 0.059(3) 0.129(6) 0.000 0.000 -0.002(3)
C17 0.077(3) 0.080(3) 0.086(3) -0.004(3) -0.023(3) 0.004(2)
C16 0.066(3) 0.107(4) 0.088(3) -0.025(3) 0.007(2) 0.002(3)
C1 0.105(4) 0.070(3) 0.074(3) -0.005(2) -0.024(3) 0.007(3)
C7 0.106(4) 0.072(3) 0.074(3) -0.009(2) -0.016(3) -0.003(3)
C23 0.096(3) 0.082(3) 0.075(3) 0.007(2) -0.022(3) -0.009(3)
C18 0.116(4) 0.078(3) 0.093(4) 0.005(3) -0.047(3) -0.011(3)
C2 0.132(5) 0.074(3) 0.088(3) -0.014(3) -0.048(3) -0.001(3)
C6 0.127(4) 0.059(3) 0.089(3) -0.007(2) -0.030(3) 0.004(3)
C3 0.235(9) 0.074(4) 0.152(7) 0.001(4) -0.119(7) -0.012(4)
C19 0.237(9) 0.091(4) 0.111(5) 0.006(4) -0.091(6) -0.023(5)
C15 0.069(3) 0.095(3) 0.097(4) -0.024(3) -0.001(3) -0.001(2)
C14 0.058(3) 0.125(5) 0.134(5) -0.044(4) 0.004(3) -0.014(3)
C10 0.071(3) 0.126(5) 0.118(4) -0.047(4) -0.002(3) -0.013(3)
C22 0.137(5) 0.083(3) 0.081(3) 0.012(3) -0.043(3) -0.006(3)
C21 0.242(10) 0.083(4) 0.116(5) 0.019(4) -0.092(6) -0.015(5)
C13 0.060(3) 0.218(9) 0.204(8) -0.131(7) 0.023(4) -0.023(4)
C5 0.214(8) 0.063(3) 0.132(5) 0.004(3) -0.088(6) -0.010(4)
C11 0.085(4) 0.231(10) 0.216(9) -0.152(8) 0.009(5) -0.045(5)
C12 0.068(4) 0.242(10) 0.247(11) -0.160(9) 0.024(5) -0.045(5)
C4 0.259(11) 0.069(4) 0.183(8) -0.005(4) -0.134(8) -0.008(5)
C20 0.359(15) 0.087(4) 0.137(6) 0.009(4) -0.151(9) -0.010(6)
C24 0.104(4) 0.077(3) 0.077(3) 0.010(3) -0.018(3) -0.006(3)
O14 0.129(12) 0.111(11) 0.057(7) 0.003(7) 0.019(7) -0.049(9)
O16 0.060(11) 0.092(14) 0.19(3) 0.000 0.000 0.009(10)
Ni1' 0.0718(3) 0.0685(2) 0.0665(3) -0.00986(17) -0.01388(17) 0.00590(16)
Pd1' 0.0810(3) 0.0758(3) 0.0732(3) -0.0119(2) -0.0141(2) 0.0050(2)
Ni2' 0.0829(4) 0.0530(3) 0.0608(3) 0.000 0.000 -0.0029(2)
Pd2' 0.0915(5) 0.0599(4) 0.0706(4) 0.000 0.000 -0.0035(3)
C33 0.52(3) 0.134(8) 0.203(13) 0.031(9) -0.233(19) -0.046(13)
C25 0.40(2) 0.107(8) 0.316(18) 0.031(10) -0.255(19) -0.061(11)
C29 0.109(8) 0.48(3) 0.38(3) -0.29(3) -0.005(12) -0.030(13)
C36 0.48(3) 0.197(13) 0.165(10) 0.028(9) -0.164(15) -0.074(15)
C35 0.68(5) 0.33(2) 0.125(10) -0.014(13) -0.118(18) -0.15(3)
C30 0.26(2) 0.37(3) 0.38(3) -0.23(2) 0.042(18) -0.113(19)
C28 0.41(3) 0.124(9) 0.45(3) 0.012(13) -0.24(2) -0.085(12)
C26 0.42(3) 0.093(8) 0.63(5) -0.103(16) -0.25(3) -0.007(13)
C34 0.30(2) 0.99(7) 0.199(17) 0.14(3) -0.173(19) -0.07(3)
C32 0.176(16) 0.53(4) 0.54(5) -0.18(4) -0.12(2) -0.10(2)
C31 0.169(15) 0.69(5) 0.47(4) -0.37(4) -0.079(19) -0.03(2)
C27 0.58(6) 0.27(3) 0.66(6) 0.15(4) -0.07(5) -0.16(3)

loop_
_atom_type_symbol
_atom_type_description
_atom_type_scat_dispersion_real
_atom_type_scat_dispersion_imag
_atom_type_scat_source
C C 0.0033 0.0016 'International Tables Vol C Tables 4.2.6.8 and 6.1.1.4'
H H 0.0000 0.0000 'International Tables Vol C Tables 4.2.6.8 and 6.1.1.4'
O O 0.0106 0.0060 'International Tables Vol C Tables 4.2.6.8 and 6.1.1.4'
Ni Ni 0.3393 1.1124 'International Tables Vol C Tables 4.2.6.8 and 6.1.1.4'
Pd Pd -0.9988 1.0072 'International Tables Vol C Tables 4.2.6.8 and 6.1.1.4'

loop_
_geom_angle_atom_site_label_1
_geom_angle_atom_site_label_2
_geom_angle_atom_site_label_3
_geom_angle
_geom_angle_site_symmetry_1
_geom_angle_site_symmetry_3
O6 Pd1 O12 177.28(12) . 2_655
O6 Pd1 O10 89.58(14) . .
O12 Pd1 O10 90.31(14) 2_655 .
O6 Pd1 O2 90.83(15) . .
O12 Pd1 O2 89.16(14) 2_655 .
O10 Pd1 O2 177.43(12) . .
O6 Pd1 Ni1 88.78(9) . .
O12 Pd1 Ni1 88.50(9) 2_655 .
O10 Pd1 Ni1 88.77(8) . .
O2 Pd1 Ni1 88.70(8) . .
O8 Pd2 O8 90.1(2) 12_656 2_655
O8 Pd2 O4 89.26(14) 12_656 11_556
O8 Pd2 O4 176.71(12) 2_655 11_556
O8 Pd2 O4 176.71(12) 12_656 .
O8 Pd2 O4 89.26(14) 2_655 .
O4 Pd2 O4 91.17(19) 11_556 .
O8 Pd2 Ni2 88.21(9) 12_656 .
O8 Pd2 Ni2 88.21(9) 2_655 .
O4 Pd2 Ni2 88.54(9) 11_556 .
O4 Pd2 Ni2 88.53(9) . .
O15 Ni2 O7 94.75(18) . 12_656
O15 Ni2 O7 94.75(18) . 2_655
O7 Ni2 O7 88.4(3) 12_656 2_655
O15 Ni2 O3 94.84(18) . .
O7 Ni2 O3 170.36(13) 12_656 .
O7 Ni2 O3 89.77(17) 2_655 .
O15 Ni2 O3 94.84(18) . 11_556
O7 Ni2 O3 89.77(17) 12_656 11_556
O7 Ni2 O3 170.36(13) 2_655 11_556
O3 Ni2 O3 90.4(2) . 11_556
O15 Ni2 Pd2 180.0(2) . .
O7 Ni2 Pd2 85.23(9) 12_656 .
O7 Ni2 Pd2 85.23(9) 2_655 .
O3 Ni2 Pd2 85.18(9) . .
O3 Ni2 Pd2 85.18(9) 11_556 .
O11 Ni1 O1 89.72(17) 2_655 .
O11 Ni1 O9 89.61(18) 2_655 .
O1 Ni1 O9 170.93(13) . .
O11 Ni1 O5 171.17(13) 2_655 .
O1 Ni1 O5 89.12(18) . .
O9 Ni1 O5 90.15(18) . .
O11 Ni1 O13 96.43(18) 2_655 .
O1 Ni1 O13 96.16(17) . .
O9 Ni1 O13 92.90(18) . .
O5 Ni1 O13 92.40(18) . .
O11 Ni1 Pd1 86.01(9) 2_655 .
O1 Ni1 Pd1 85.55(9) . .
O9 Ni1 Pd1 85.37(9) . .
O5 Ni1 Pd1 85.17(9) . .
O13 Ni1 Pd1 177.01(14) . .
C17 O10 Pd1 118.6(3) . .
C9 O6 Pd1 118.1(3) . .
C8 O4 Pd2 118.8(3) . .
C1 O2 Pd1 118.3(3) . .
C24 O12 Ni1' 119.2(3) . 4_565
C24 O12 Pd1 119.2(3) . 4_565
C8 O3 Ni2 122.0(3) . .
C9 O5 Ni1 121.0(3) . .
C17 O9 Ni1 122.3(3) . .
C24 O11 Pd1' 121.9(3) . 4_565
C24 O11 Ni1 121.9(3) . 4_565
C16 O8 Ni2' 119.3(3) . 10_566
C16 O8 Pd2 119.3(3) . 10_566
C16 O7 Pd2' 121.3(3) . 10_566
C16 O7 Ni2 121.3(3) . 10_566
C1 O1 Ni1 121.7(3) . .
O5 C9 O6 126.9(5) . .
O5 C9 C10 117.1(5) . .
O6 C9 C10 116.0(4) . .
O3 C8 O4 125.5(5) . .
O3 C8 C6 117.6(4) . .
O4 C8 C6 116.8(4) . .
O9 C17 O10 125.0(5) . .
O9 C17 C18 119.1(4) . .
O10 C17 C18 116.0(4) . .
O8 C16 O7 125.9(5) . .
O8 C16 C14 116.9(4) . .
O7 C16 C14 117.2(5) . .
O1 C1 O2 125.7(4) . .
O1 C1 C2 118.1(4) . .
O2 C1 C2 116.1(4) . .
C6 C7 C2 120.9(5) . .
C6 C7 H7 119.6 . .
C2 C7 H7 119.6 . .
C18 C23 C22 120.4(5) . .
C18 C23 H23 119.8 . .
C22 C23 H23 119.8 . .
C23 C18 C19 119.5(5) . .
C23 C18 C17 121.1(4) . .
C19 C18 C17 119.3(5) . .
C3 C2 C7 118.5(5) . .
C3 C2 C1 121.1(5) . .
C7 C2 C1 120.4(5) . .
C7 C6 C5 118.3(5) . .
C7 C6 C8 120.9(4) . .
C5 C6 C8 120.8(5) . .
C2 C3 C4 122.7(6) . .
C2 C3 H3 118.6 . .
C4 C3 H3 118.6 . .
C18 C19 C20 121.7(6) . .
C18 C19 H19 119.2 . .
C20 C19 H19 119.2 . .
C10 C15 C14 119.6(5) . .
C10 C15 H15 120.2 . .
C14 C15 H15 120.2 . .
C13 C14 C15 119.1(5) . .
C13 C14 C16 121.5(5) . .
C15 C14 C16 119.4(4) . .
C15 C10 C11 119.5(6) . .
C15 C10 C9 119.9(5) . .
C11 C10 C9 120.5(5) . .
C23 C22 C21 119.6(5) . .
C23 C22 C24 120.7(5) . .
C21 C22 C24 119.6(5) . .
C20 C21 C22 122.1(6) . .
C20 C21 H21 119.0 . .
C22 C21 H21 119.0 . .
C12 C13 C14 122.9(6) . .
C12 C13 H13 118.6 . .
C14 C13 H13 118.6 . .
C4 C5 C6 123.9(6) . .
C4 C5 H5 118.0 . .
C6 C5 H5 118.0 . .
C12 C11 C10 120.8(6) . .
C12 C11 H11 119.6 . .
C10 C11 H11 119.6 . .
C13 C12 C11 117.7(6) . .
C13 C12 C29 124.7(8) . .
C11 C12 C29 117.6(8) . .
C5 C4 C3 115.4(6) . .
C5 C4 C25 120.0(7) . .
C3 C4 C25 124.6(7) . .
C21 C20 C19 116.7(6) . .
C21 C20 C33 123.7(7) . .
C19 C20 C33 119.5(7) . .
O11 C24 O12 124.4(5) . .
O11 C24 C22 119.2(5) . .
O12 C24 C22 116.4(4) . .
C36 C33 C20 112.0(9) . .
C36 C33 C35 97.0(16) . .
C20 C33 C35 111.2(14) . .
C36 C33 C34 127.4(17) . .
C20 C33 C34 104.8(14) . .
C35 C33 C34 103.3(16) . .
C26 C25 C28 124.4(18) . .
C26 C25 C27 94.2(15) . .
C28 C25 C27 104(2) . .
C26 C25 C4 111.0(16) . .
C28 C25 C4 110.1(9) . .
C27 C25 C4 111.1(19) . .
C31 C29 C30 134.8(14) . .
C31 C29 C12 107.7(12) . .
C30 C29 C12 116.7(14) . .
C31 C29 C32 82.0(17) . .
C30 C29 C32 92.4(14) . .
C12 C29 C32 107.1(15) . .
C33 C36 H36A 109.5 . .
C33 C36 H36B 109.5 . .
H36A C36 H36B 109.5 . .
C33 C36 H36C 109.5 . .
H36A C36 H36C 109.5 . .
H36B C36 H36C 109.5 . .
C33 C36 H36D 109.5 . .
H36A C36 H36D 141.1 . .
H36B C36 H36D 56.3 . .
H36C C36 H36D 56.3 . .
C33 C36 H36E 109.5 . .
H36A C36 H36E 56.3 . .
H36B C36 H36E 141.1 . .
H36C C36 H36E 56.3 . .
H36D C36 H36E 109.5 . .
C33 C36 H36F 109.5 . .
H36A C36 H36F 56.3 . .
H36B C36 H36F 56.3 . .
H36C C36 H36F 141.1 . .
H36D C36 H36F 109.5 . .
H36E C36 H36F 109.5 . .
C33 C35 H35A 109.5 . .
C33 C35 H35B 109.5 . .
H35A C35 H35B 109.5 . .
C33 C35 H35C 109.5 . .
H35A C35 H35C 109.5 . .
H35B C35 H35C 109.5 . .
C33 C35 H35D 109.5 . .
H35A C35 H35D 141.1 . .
H35B C35 H35D 56.3 . .
H35C C35 H35D 56.3 . .
C33 C35 H35E 109.5 . .
H35A C35 H35E 56.3 . .
H35B C35 H35E 141.1 . .
H35C C35 H35E 56.3 . .
H35D C35 H35E 109.5 . .
C33 C35 H35F 109.5 . .
H35A C35 H35F 56.3 . .
H35B C35 H35F 56.3 . .
H35C C35 H35F 141.1 . .
H35D C35 H35F 109.5 . .
H35E C35 H35F 109.5 . .
C29 C30 H30A 109.5 . .
C29 C30 H30B 109.5 . .
H30A C30 H30B 109.5 . .
C29 C30 H30C 109.5 . .
H30A C30 H30C 109.5 . .
H30B C30 H30C 109.5 . .
C29 C30 H30D 109.5 . .
H30A C30 H30D 141.1 . .
H30B C30 H30D 56.3 . .
H30C C30 H30D 56.3 . .
C29 C30 H30E 109.5 . .
H30A C30 H30E 56.3 . .
H30B C30 H30E 141.1 . .
H30C C30 H30E 56.3 . .
H30D C30 H30E 109.5 . .
C29 C30 H30F 109.5 . .
H30A C30 H30F 56.3 . .
H30B C30 H30F 56.3 . .
H30C C30 H30F 141.1 . .
H30D C30 H30F 109.5 . .
H30E C30 H30F 109.5 . .
C25 C28 H28A 109.5 . .
C25 C28 H28B 109.5 . .
H28A C28 H28B 109.5 . .
C25 C28 H28C 109.5 . .
H28A C28 H28C 109.5 . .
H28B C28 H28C 109.5 . .
C25 C28 H28D 109.5 . .
H28A C28 H28D 141.1 . .
H28B C28 H28D 56.3 . .
H28C C28 H28D 56.3 . .
C25 C28 H28E 109.5 . .
H28A C28 H28E 56.3 . .
H28B C28 H28E 141.1 . .
H28C C28 H28E 56.3 . .
H28D C28 H28E 109.5 . .
C25 C28 H28F 109.5 . .
H28A C28 H28F 56.3 . .
H28B C28 H28F 56.3 . .
H28C C28 H28F 141.1 . .
H28D C28 H28F 109.5 . .
H28E C28 H28F 109.5 . .
C25 C26 H26A 109.5 . .
C25 C26 H26B 109.5 . .
H26A C26 H26B 109.5 . .
C25 C26 H26C 109.5 . .
H26A C26 H26C 109.5 . .
H26B C26 H26C 109.5 . .
C25 C26 H26D 109.5 . .
H26A C26 H26D 141.1 . .
H26B C26 H26D 56.3 . .
H26C C26 H26D 56.3 . .
C25 C26 H26E 109.5 . .
H26A C26 H26E 56.3 . .
H26B C26 H26E 141.1 . .
H26C C26 H26E 56.3 . .
H26D C26 H26E 109.5 . .
C25 C26 H26F 109.5 . .
H26A C26 H26F 56.3 . .
H26B C26 H26F 56.3 . .
H26C C26 H26F 141.1 . .
H26D C26 H26F 109.5 . .
H26E C26 H26F 109.5 . .
C33 C34 H34A 109.5 . .
C33 C34 H34B 109.5 . .
H34A C34 H34B 109.5 . .
C33 C34 H34C 109.5 . .
H34A C34 H34C 109.5 . .
H34B C34 H34C 109.5 . .
C33 C34 H34D 109.5 . .
H34A C34 H34D 141.1 . .
H34B C34 H34D 56.3 . .
H34C C34 H34D 56.3 . .
C33 C34 H34E 109.5 . .
H34A C34 H34E 56.3 . .
H34B C34 H34E 141.1 . .
H34C C34 H34E 56.3 . .
H34D C34 H34E 109.5 . .
C33 C34 H34F 109.5 . .
H34A C34 H34F 56.3 . .
H34B C34 H34F 56.3 . .
H34C C34 H34F 141.1 . .
H34D C34 H34F 109.5 . .
H34E C34 H34F 109.5 . .
C29 C32 H32A 109.5 . .
C29 C32 H32B 109.5 . .
H32A C32 H32B 109.5 . .
C29 C32 H32C 109.5 . .
H32A C32 H32C 109.5 . .
H32B C32 H32C 109.5 . .
C29 C32 H32D 109.5 . .
H32A C32 H32D 141.1 . .
H32B C32 H32D 56.3 . .
H32C C32 H32D 56.3 . .
C29 C32 H32E 109.5 . .
H32A C32 H32E 56.3 . .
H32B C32 H32E 141.1 . .
H32C C32 H32E 56.3 . .
H32D C32 H32E 109.5 . .
C29 C32 H32F 109.5 . .
H32A C32 H32F 56.3 . .
H32B C32 H32F 56.3 . .
H32C C32 H32F 141.1 . .
H32D C32 H32F 109.5 . .
H32E C32 H32F 109.5 . .
C29 C31 H31A 109.5 . .
C29 C31 H31B 109.5 . .
H31A C31 H31B 109.5 . .
C29 C31 H31C 109.5 . .
H31A C31 H31C 109.5 . .
H31B C31 H31C 109.5 . .
C29 C31 H31D 109.5 . .
H31A C31 H31D 141.1 . .
H31B C31 H31D 56.3 . .
H31C C31 H31D 56.3 . .
C29 C31 H31E 109.5 . .
H31A C31 H31E 56.3 . .
H31B C31 H31E 141.1 . .
H31C C31 H31E 56.3 . .
H31D C31 H31E 109.5 . .
C29 C31 H31F 109.5 . .
H31A C31 H31F 56.3 . .
H31B C31 H31F 56.3 . .
H31C C31 H31F 141.1 . .
H31D C31 H31F 109.5 . .
H31E C31 H31F 109.5 . .
C25 C27 H27A 109.5 . .
C25 C27 H27B 109.5 . .
H27A C27 H27B 109.5 . .
C25 C27 H27C 109.5 . .
H27A C27 H27C 109.5 . .
H27B C27 H27C 109.5 . .
C25 C27 H27D 109.5 . .
H27A C27 H27D 141.1 . .
H27B C27 H27D 56.3 . .
H27C C27 H27D 56.3 . .
C25 C27 H27E 109.5 . .
H27A C27 H27E 56.3 . .
H27B C27 H27E 141.1 . .
H27C C27 H27E 56.3 . .
H27D C27 H27E 109.5 . .
C25 C27 H27F 109.5 . .
H27A C27 H27F 56.3 . .
H27B C27 H27F 56.3 . .
H27C C27 H27F 141.1 . .
H27D C27 H27F 109.5 . .
H27E C27 H27F 109.5 . .

loop_
_geom_bond_atom_site_label_1
_geom_bond_atom_site_label_2
_geom_bond_distance
_geom_bond_site_symmetry_2
Pd1 O6 1.990(3) .
Pd1 O12 1.997(3) 2_655
Pd1 O10 1.998(3) .
Pd1 O2 2.004(3) .
Pd1 Ni1 2.4620(7) .
Pd2 O8 1.996(3) 12_656
Pd2 O8 1.996(3) 2_655
Pd2 O4 2.010(3) 11_556
Pd2 O4 2.010(3) .
Pd2 Ni2 2.4721(9) .
Ni2 O15 1.998(6) .
Ni2 O7 2.020(4) 12_656
Ni2 O7 2.020(4) 2_655
Ni2 O3 2.023(3) .
Ni2 O3 2.023(3) 11_556
Ni1 O11 2.004(4) 2_655
Ni1 O1 2.012(4) .
Ni1 O9 2.016(3) .
Ni1 O5 2.016(4) .
Ni1 O13 2.029(4) .
O10 C17 1.291(6) .
O6 C9 1.264(6) .
O4 C8 1.270(5) .
O2 C1 1.276(6) .
O12 C24 1.293(6) .
O12 Ni1' 1.997(3) 4_565
O12 Pd1 1.997(3) 4_565
O3 C8 1.262(6) .
O5 C9 1.252(6) .
O9 C17 1.253(6) .
O11 C24 1.274(6) .
O11 Pd1' 2.004(4) 4_565
O11 Ni1 2.004(4) 4_565
O8 C16 1.258(6) .
O8 Ni2' 1.996(3) 10_566
O8 Pd2 1.996(3) 10_566
O7 C16 1.260(6) .
O7 Pd2' 2.020(4) 10_566
O7 Ni2 2.020(4) 10_566
O1 C1 1.264(6) .
C9 C10 1.484(8) .
C8 C6 1.459(7) .
C17 C18 1.477(7) .
C16 C14 1.470(8) .
C1 C2 1.472(7) .
C7 C6 1.384(7) .
C7 C2 1.413(7) .
C7 H7 0.9500 .
C23 C18 1.389(7) .
C23 C22 1.391(7) .
C23 H23 0.9500 .
C18 C19 1.395(8) .
C2 C3 1.396(8) .
C6 C5 1.409(8) .
C3 C4 1.423(10) .
C3 H3 0.9500 .
C19 C20 1.430(10) .
C19 H19 0.9500 .
C15 C10 1.383(7) .
C15 C14 1.417(7) .
C15 H15 0.9500 .
C14 C13 1.383(8) .
C10 C11 1.417(8) .
C22 C21 1.402(8) .
C22 C24 1.444(8) .
C21 C20 1.392(9) .
C21 H21 0.9500 .
C13 C12 1.377(9) .
C13 H13 0.9500 .
C5 C4 1.390(9) .
C5 H5 0.9500 .
C11 C12 1.404(10) .
C11 H11 0.9500 .
C12 C29 1.521(11) .
C4 C25 1.527(10) .
C20 C33 1.510(10) .
C33 C36 1.470(13) .
C33 C35 1.52(3) .
C33 C34 1.531(17) .
C25 C26 1.35(3) .
C25 C28 1.451(13) .
C25 C27 1.49(4) .
C29 C31 1.492(16) .
C29 C30 1.500(17) .
C29 C32 1.63(3) .
C36 H36A 0.9800 .
C36 H36B 0.9800 .
C36 H36C 0.9800 .
C36 H36D 0.9800 .
C36 H36E 0.9800 .
C36 H36F 0.9800 .
C35 H35A 0.9800 .
C35 H35B 0.9800 .
C35 H35C 0.9800 .
C35 H35D 0.9800 .
C35 H35E 0.9800 .
C35 H35F 0.9800 .
C30 H30A 0.9800 .
C30 H30B 0.9800 .
C30 H30C 0.9800 .
C30 H30D 0.9800 .
C30 H30E 0.9800 .
C30 H30F 0.9800 .
C28 H28A 0.9800 .
C28 H28B 0.9800 .
C28 H28C 0.9800 .
C28 H28D 0.9800 .
C28 H28E 0.9800 .
C28 H28F 0.9800 .
C26 H26A 0.9800 .
C26 H26B 0.9800 .
C26 H26C 0.9800 .
C26 H26D 0.9800 .
C26 H26E 0.9800 .
C26 H26F 0.9800 .
C34 H34A 0.9800 .
C34 H34B 0.9800 .
C34 H34C 0.9800 .
C34 H34D 0.9800 .
C34 H34E 0.9800 .
C34 H34F 0.9800 .
C32 H32A 0.9800 .
C32 H32B 0.9800 .
C32 H32C 0.9800 .
C32 H32D 0.9800 .
C32 H32E 0.9800 .
C32 H32F 0.9800 .
C31 H31A 0.9800 .
C31 H31B 0.9800 .
C31 H31C 0.9800 .
C31 H31D 0.9800 .
C31 H31E 0.9800 .
C31 H31F 0.9800 .
C27 H27A 0.9800 .
C27 H27B 0.9800 .
C27 H27C 0.9800 .
C27 H27D 0.9800 .
C27 H27E 0.9800 .
C27 H27F 0.9800 .

loop_
_geom_torsion_atom_site_label_1
_geom_torsion_atom_site_label_2
_geom_torsion_atom_site_label_3
_geom_torsion_atom_site_label_4
_geom_torsion
_geom_torsion_site_symmetry_1
Ni1 O5 C9 O6 4.4(9) .
Ni1 O5 C9 C10 -176.3(4) .
Pd1 O6 C9 O5 -2.8(8) .
Pd1 O6 C9 C10 177.9(4) .
Ni2 O3 C8 O4 0.4(8) .
Ni2 O3 C8 C6 -175.1(4) .
Pd2 O4 C8 O3 -0.2(7) .
Pd2 O4 C8 C6 175.4(4) .
Ni1 O9 C17 O10 -2.7(8) .
Ni1 O9 C17 C18 177.5(4) .
Pd1 O10 C17 O9 2.9(7) .
Pd1 O10 C17 C18 -177.3(4) .
Ni2' O8 C16 O7 1.2(8) 10_566
Pd2 O8 C16 O7 1.2(8) 10_566
Ni2' O8 C16 C14 -177.7(4) 10_566
Pd2 O8 C16 C14 -177.7(4) 10_566
Pd2' O7 C16 O8 -2.1(9) 10_566
Ni2 O7 C16 O8 -2.1(9) 10_566
Pd2' O7 C16 C14 176.8(4) 10_566
Ni2 O7 C16 C14 176.8(4) 10_566
Ni1 O1 C1 O2 -2.0(8) .
Ni1 O1 C1 C2 177.4(4) .
Pd1 O2 C1 O1 1.7(8) .
Pd1 O2 C1 C2 -177.7(4) .
C22 C23 C18 C19 -0.5(11) .
C22 C23 C18 C17 178.3(6) .
O9 C17 C18 C23 -171.0(6) .
O10 C17 C18 C23 9.2(9) .
O9 C17 C18 C19 7.8(10) .
O10 C17 C18 C19 -172.1(7) .
C6 C7 C2 C3 -2.4(11) .
C6 C7 C2 C1 175.3(6) .
O1 C1 C2 C3 6.2(11) .
O2 C1 C2 C3 -174.3(7) .
O1 C1 C2 C7 -171.4(6) .
O2 C1 C2 C7 8.0(9) .
C2 C7 C6 C5 3.5(10) .
C2 C7 C6 C8 -178.8(6) .
O3 C8 C6 C7 172.1(5) .
O4 C8 C6 C7 -3.8(9) .
O3 C8 C6 C5 -10.1(10) .
O4 C8 C6 C5 173.9(7) .
C7 C2 C3 C4 -2.0(15) .
C1 C2 C3 C4 -179.7(9) .
C23 C18 C19 C20 -0.4(15) .
C17 C18 C19 C20 -179.2(9) .
C10 C15 C14 C13 -3.3(11) .
C10 C15 C14 C16 176.7(6) .
O8 C16 C14 C13 -170.4(8) .
O7 C16 C14 C13 10.6(11) .
O8 C16 C14 C15 9.5(9) .
O7 C16 C14 C15 -169.5(6) .
C14 C15 C10 C11 4.6(12) .
C14 C15 C10 C9 -176.9(6) .
O5 C9 C10 C15 171.2(6) .
O6 C9 C10 C15 -9.4(9) .
O5 C9 C10 C11 -10.3(11) .
O6 C9 C10 C11 169.1(8) .
C18 C23 C22 C21 1.5(11) .
C18 C23 C22 C24 -177.9(6) .
C23 C22 C21 C20 -1.8(15) .
C24 C22 C21 C20 177.7(10) .
C15 C14 C13 C12 3.8(16) .
C16 C14 C13 C12 -176.3(10) .
C7 C6 C5 C4 -0.2(14) .
C8 C6 C5 C4 -178.0(9) .
C15 C10 C11 C12 -6.2(17) .
C9 C10 C11 C12 175.3(10) .
C14 C13 C12 C11 -5.3(19) .
C14 C13 C12 C29 178.2(15) .
C10 C11 C12 C13 6.4(19) .
C10 C11 C12 C29 -176.8(14) .
C6 C5 C4 C3 -3.8(17) .
C6 C5 C4 C25 177.1(14) .
C2 C3 C4 C5 4.9(17) .
C2 C3 C4 C25 -176.1(15) .
C22 C21 C20 C19 0.9(18) .
C22 C21 C20 C33 177.8(14) .
C18 C19 C20 C21 0.2(18) .
C18 C19 C20 C33 -176.8(14) .
Pd1' O11 C24 O12 3.6(8) 4_565
Ni1 O11 C24 O12 3.6(8) 4_565
Pd1' O11 C24 C22 -174.5(4) 4_565
Ni1 O11 C24 C22 -174.5(4) 4_565
Ni1' O12 C24 O11 -2.7(8) 4_565
Pd1 O12 C24 O11 -2.7(8) 4_565
Ni1' O12 C24 C22 175.4(4) 4_565
Pd1 O12 C24 C22 175.4(4) 4_565
C23 C22 C24 O11 170.0(6) .
C21 C22 C24 O11 -9.5(11) .
C23 C22 C24 O12 -8.3(9) .
C21 C22 C24 O12 172.3(7) .
C21 C20 C33 C36 -20(3) .
C19 C20 C33 C36 156.8(15) .
C21 C20 C33 C35 -127.4(15) .
C19 C20 C33 C35 49(2) .
C21 C20 C33 C34 122(2) .
C19 C20 C33 C34 -62(3) .
C5 C4 C25 C26 50(3) .
C3 C4 C25 C26 -129(2) .
C5 C4 C25 C28 -168.5(16) .
C3 C4 C25 C28 12(3) .
C5 C4 C25 C27 -54(3) .
C3 C4 C25 C27 127(2) .
C13 C12 C29 C31 -38(3) .
C11 C12 C29 C31 145.2(18) .
C13 C12 C29 C30 133.2(17) .
C11 C12 C29 C30 -43(3) .
C13 C12 C29 C32 -125.1(18) .
C11 C12 C29 C32 58(2) .

loop_
_platon_squeeze_void_nr
_platon_squeeze_void_average_x
_platon_squeeze_void_average_y
_platon_squeeze_void_average_z
_platon_squeeze_void_volume
_platon_squeeze_void_count_electrons
_platon_squeeze_void_content
1 -0.002 -0.015 -0.004 24322 4543 ' '
